data_2223388
loop_
_publ_author_name
'Wei, Zhang'
'Yuan-Tao, Chen'

_publ_section_title
;
 Tetraaquabis[2-(thiosemicarbazonomethyl)benzenesulfonato]calcium(II)
;
_journal_coeditor_code HB5075
_journal_issue 10
_journal_name_full 'Acta Crystallographica Section E'
_journal_page_first m1195
_journal_paper_doi 10.1107/S1600536809035971
_journal_volume 65
_journal_year 2009
_chemical_formula_iupac '[Ca (C8 H8 N3 O3 S2)2 (H2 O)4]'
_chemical_formula_moiety 'C16 H24 Ca N6 O10 S4'
_chemical_formula_sum 'C16 H24 Ca N6 O10 S4'
_chemical_formula_weight 628.73
_chemical_name_systematic
;
Tetraaquabis[2-(thiosemicarbazonomethyl)benzenesulfonato]calcium(II)
;
_space_group_IT_number 2
_symmetry_cell_setting triclinic
_symmetry_space_group_name_Hall '-P 1'
_symmetry_space_group_name_H-M 'P -1'
_atom_sites_solution_hydrogens geom
_atom_sites_solution_primary direct
_atom_sites_solution_secondary difmap
_audit_creation_method SHELXL-97
_cell_angle_alpha 64.3720(10)
_cell_angle_beta 87.708(2)
_cell_angle_gamma 83.225(2)
_cell_formula_units_Z 1
_cell_length_a 6.9123(11)
_cell_length_b 9.6383(13)
_cell_length_c 10.9481(17)
_cell_measurement_reflns_used 1563
_cell_measurement_temperature 298(2)
_cell_measurement_theta_max 27.61
_cell_measurement_theta_min 3.60
_cell_volume 652.99(17)
_computing_cell_refinement 'SAINT (Bruker, 2000)'
_computing_data_collection 'SMART (Bruker, 2000)'
_computing_data_reduction 'SAINT (Bruker, 2000)'
_computing_molecular_graphics 'SHELXTL (Sheldrick, 2008)'
_computing_publication_material 'SHELXTL (Sheldrick, 2008)'
_computing_structure_refinement 'SHELXL97 (Sheldrick, 2008)'
_computing_structure_solution 'SHELXS97 (Sheldrick, 2008)'
_diffrn_ambient_temperature 298(2)
_diffrn_measured_fraction_theta_full 0.964
_diffrn_measured_fraction_theta_max 0.964
_diffrn_measurement_device_type 'Bruker SMART CCD'
_diffrn_measurement_method \w
_diffrn_radiation_monochromator graphite
_diffrn_radiation_source 'fine-focus sealed tube'
_diffrn_radiation_type MoK\a
_diffrn_radiation_wavelength 0.71073
_diffrn_reflns_av_R_equivalents 0.0000
_diffrn_reflns_av_sigmaI/netI 0.0634
_diffrn_reflns_limit_h_max 8
_diffrn_reflns_limit_h_min -8
_diffrn_reflns_limit_k_max 11
_diffrn_reflns_limit_k_min -10
_diffrn_reflns_limit_l_max 13
_diffrn_reflns_limit_l_min -9
_diffrn_reflns_number 2223
_diffrn_reflns_theta_full 25.02
_diffrn_reflns_theta_max 25.02
_diffrn_reflns_theta_min 2.06
_exptl_absorpt_coefficient_mu 0.622
_exptl_absorpt_correction_T_max 0.929
_exptl_absorpt_correction_T_min 0.831
_exptl_absorpt_correction_type multi-scan
_exptl_absorpt_process_details 'SADABS (Bruker, 2000)'
_exptl_crystal_colour colourless
_exptl_crystal_density_diffrn 1.599
_exptl_crystal_density_method 'not measured'
_exptl_crystal_description block
_exptl_crystal_F_000 326
_exptl_crystal_size_max 0.31
_exptl_crystal_size_mid 0.15
_exptl_crystal_size_min 0.12
_refine_diff_density_max 0.598
_refine_diff_density_min -0.552
_refine_ls_extinction_method none
_refine_ls_goodness_of_fit_ref 1.035
_refine_ls_hydrogen_treatment constr
_refine_ls_matrix_type full
_refine_ls_number_parameters 170
_refine_ls_number_reflns 2223
_refine_ls_number_restraints 0
_refine_ls_restrained_S_all 1.035
_refine_ls_R_factor_all 0.0912
_refine_ls_R_factor_gt 0.0778
_refine_ls_shift/su_max 0.000
_refine_ls_shift/su_mean 0.000
_refine_ls_structure_factor_coef Fsqd
_refine_ls_weighting_details 'calc w=1/[\s^2^(Fo^2^)+(0.1501P)^2^+0.6556P] where P=(Fo^2^+2Fc^2^)/3'
_refine_ls_weighting_scheme calc
_refine_ls_wR_factor_gt 0.2150
_refine_ls_wR_factor_ref 0.2273
_reflns_number_gt 1781
_reflns_number_total 2223
_reflns_threshold_expression I>2\s(I)
_cod_data_source_file hb5075.cif
_cod_data_source_block I
_cod_depositor_comments
;
The following automatic conversions were performed:
'_symmetry_cell_setting' value 'Triclinic' changed to 'triclinic'
according to '/home/saulius/struct/CIF-dictionaries/cif_core.dic'
dictionary named 'cif_core.dic' version 2.4.1 from 2010-06-29.

Automatic conversion script
Id: cif_fix_enum 1527 2010-12-29 10:47:43Z saulius 

The following automatic conversions were performed:

'_symmetry_cell_setting' value 'Triclinic' changed to 'triclinic'
according to /home/saulius/struct/CIF-dictionaries/cif_core.dic
dictionary named 'cif_core.dic' version 2.4.1 from 2010-06-29.

Automatic conversion script
Id: cif_fix_values 1715 2011-07-08 13:25:40Z adriana 
;
_cod_database_code 2223388
_cod_database_fobs_code 2223388

loop_
_symmetry_equiv_pos_as_xyz
'x, y, z'
'-x, -y, -z'

loop_
_atom_site_type_symbol
_atom_site_label
_atom_site_fract_x
_atom_site_fract_y
_atom_site_fract_z
_atom_site_U_iso_or_equiv
_atom_site_adp_type
_atom_site_calc_flag
_atom_site_refinement_flags
_atom_site_occupancy
_atom_site_disorder_assembly
_atom_site_disorder_group
Ca Ca1 0.5000 0.5000 0.5000 0.0345(5) Uani d S 1 . .
S S1 0.7458(2) 0.67806(16) 0.65974(13) 0.0354(4) Uani d . 1 . .
S S2 1.0140(3) -0.13332(17) 1.21326(16) 0.0449(5) Uani d . 1 . .
O O1 0.6451(7) 0.5503(5) 0.6662(4) 0.0438(11) Uani d . 1 . .
O O2 0.6760(7) 0.8251(5) 0.5486(4) 0.0501(12) Uani d . 1 . .
O O3 0.9554(7) 0.6437(6) 0.6624(5) 0.0507(12) Uani d . 1 . .
O O4 0.7857(7) 0.5634(6) 0.3822(5) 0.0556(13) Uani d . 1 . .
H H4C 0.8364 0.6474 0.3401 0.083 Uiso d R 1 . .
H H4D 0.8592 0.4914 0.3730 0.083 Uiso d R 1 . .
O O5 0.6194(10) 0.2408(6) 0.5851(8) 0.096(3) Uani d . 1 . .
H H5C 0.5528 0.1878 0.5611 0.143 Uiso d R 1 . .
H H5D 0.7093 0.1806 0.6394 0.143 Uiso d R 1 . .
N N1 0.9136(7) 0.1670(6) 1.0860(5) 0.0354(11) Uani d . 1 . .
H H1 0.9541 0.1587 1.0139 0.043 Uiso d R 1 . .
N N2 0.8339(7) 0.3076(5) 1.0789(5) 0.0337(11) Uani d . 1 . .
N N3 0.8802(9) 0.0645(6) 1.3157(5) 0.0506(14) Uani d . 1 . .
H H3A 0.8420 0.1565 1.3071 0.061 Uiso d R 1 . .
H H3B 0.8874 -0.0123 1.3947 0.061 Uiso d R 1 . .
C C1 0.9278(8) 0.0419(6) 1.2074(6) 0.0353(13) Uani d . 1 . .
C C2 0.8137(8) 0.4179(6) 0.9586(6) 0.0352(12) Uani d . 1 . .
H H2 0.8529 0.4001 0.8838 0.042 Uiso calc R 1 . .
C C3 0.7269(8) 0.5739(6) 0.9407(5) 0.0309(12) Uani d . 1 . .
C C4 0.6848(8) 0.6971(6) 0.8118(5) 0.0311(12) Uani d . 1 . .
C C5 0.6039(9) 0.8407(7) 0.7991(6) 0.0390(13) Uani d . 1 . .
H H5 0.5791 0.9211 0.7133 0.047 Uiso calc R 1 . .
C C6 0.5592(9) 0.8668(7) 0.9128(7) 0.0429(14) Uani d . 1 . .
H H6 0.5031 0.9635 0.9034 0.052 Uiso calc R 1 . .
C C7 0.5998(9) 0.7453(8) 1.0420(7) 0.0441(15) Uani d . 1 . .
H H7 0.5721 0.7615 1.1190 0.053 Uiso calc R 1 . .
C C8 0.6807(9) 0.6020(7) 1.0545(6) 0.0369(13) Uani d . 1 . .
H H8 0.7054 0.5219 1.1406 0.044 Uiso calc R 1 . .

loop_
_atom_site_aniso_label
_atom_site_aniso_U_11
_atom_site_aniso_U_22
_atom_site_aniso_U_33
_atom_site_aniso_U_12
_atom_site_aniso_U_13
_atom_site_aniso_U_23
Ca1 0.0392(9) 0.0391(9) 0.0220(8) -0.0068(7) -0.0025(6) -0.0094(7)
S1 0.0473(9) 0.0352(8) 0.0200(7) -0.0087(6) -0.0001(6) -0.0074(6)
S2 0.0613(11) 0.0331(8) 0.0317(8) -0.0016(7) -0.0043(7) -0.0066(7)
O1 0.069(3) 0.044(2) 0.0195(19) -0.016(2) -0.0045(18) -0.0119(18)
O2 0.080(3) 0.040(2) 0.023(2) -0.011(2) -0.005(2) -0.0059(19)
O3 0.053(3) 0.066(3) 0.042(3) -0.011(2) 0.008(2) -0.031(2)
O4 0.056(3) 0.058(3) 0.053(3) -0.017(2) 0.019(2) -0.023(2)
O5 0.103(5) 0.043(3) 0.123(6) 0.013(3) -0.073(4) -0.018(3)
N1 0.042(3) 0.034(2) 0.022(2) 0.001(2) -0.0021(19) -0.005(2)
N2 0.038(3) 0.030(2) 0.029(3) -0.0019(19) -0.0006(19) -0.009(2)
N3 0.082(4) 0.034(3) 0.024(3) 0.000(3) 0.000(2) -0.004(2)
C1 0.040(3) 0.035(3) 0.025(3) -0.007(2) -0.003(2) -0.006(2)
C2 0.039(3) 0.034(3) 0.027(3) -0.004(2) -0.004(2) -0.008(2)
C3 0.032(3) 0.031(3) 0.026(3) -0.008(2) -0.005(2) -0.007(2)
C4 0.032(3) 0.033(3) 0.025(3) -0.010(2) 0.002(2) -0.008(2)
C5 0.045(3) 0.031(3) 0.032(3) -0.005(2) -0.003(2) -0.005(2)
C6 0.047(3) 0.040(3) 0.045(4) 0.000(3) 0.000(3) -0.021(3)
C7 0.055(4) 0.047(3) 0.037(3) -0.013(3) 0.007(3) -0.023(3)
C8 0.045(3) 0.037(3) 0.028(3) -0.008(2) -0.001(2) -0.012(2)

loop_
_atom_type_symbol
_atom_type_description
_atom_type_scat_dispersion_real
_atom_type_scat_dispersion_imag
_atom_type_scat_source
C C 0.0033 0.0016 'International Tables Vol C Tables 4.2.6.8 and 6.1.1.4'
H H 0.0000 0.0000 'International Tables Vol C Tables 4.2.6.8 and 6.1.1.4'
Ca Ca 0.2262 0.3064 'International Tables Vol C Tables 4.2.6.8 and 6.1.1.4'
N N 0.0061 0.0033 'International Tables Vol C Tables 4.2.6.8 and 6.1.1.4'
O O 0.0106 0.0060 'International Tables Vol C Tables 4.2.6.8 and 6.1.1.4'
S S 0.1246 0.1234 'International Tables Vol C Tables 4.2.6.8 and 6.1.1.4'

loop_
_geom_angle_atom_site_label_1
_geom_angle_atom_site_label_2
_geom_angle_atom_site_label_3
_geom_angle_site_symmetry_1
_geom_angle_site_symmetry_3
_geom_angle
_geom_angle_publ_flag
O4 Ca1 O4 2_666 . 180.0 ?
O4 Ca1 O5 2_666 . 90.5(2) ?
O4 Ca1 O5 . . 89.5(2) ?
O4 Ca1 O5 2_666 2_666 89.5(2) ?
O4 Ca1 O5 . 2_666 90.5(2) ?
O5 Ca1 O5 . 2_666 180.0 ?
O4 Ca1 O1 2_666 . 94.41(17) ?
O4 Ca1 O1 . . 85.59(17) ?
O5 Ca1 O1 . . 96.42(19) ?
O5 Ca1 O1 2_666 . 83.58(19) ?
O4 Ca1 O1 2_666 2_666 85.59(17) ?
O4 Ca1 O1 . 2_666 94.41(17) ?
O5 Ca1 O1 . 2_666 83.58(19) ?
O5 Ca1 O1 2_666 2_666 96.42(19) ?
O1 Ca1 O1 . 2_666 180.0 ?
O4 Ca1 H5C 2_666 . 83.1 ?
O4 Ca1 H5C . . 96.9 ?
O5 Ca1 H5C . . 16.4 ?
O5 Ca1 H5C 2_666 . 163.6 ?
O1 Ca1 H5C . . 111.4 ?
O1 Ca1 H5C 2_666 . 68.6 ?
O3 S1 O2 . . 113.0(3) ?
O3 S1 O1 . . 112.4(3) ?
O2 S1 O1 . . 112.7(3) ?
O3 S1 C4 . . 106.2(3) ?
O2 S1 C4 . . 106.4(3) ?
O1 S1 C4 . . 105.5(2) ?
S1 O1 Ca1 . . 133.1(2) ?
Ca1 O4 H4C . . 134.2 ?
Ca1 O4 H4D . . 117.6 ?
H4C O4 H4D . . 108.2 ?
Ca1 O5 H5C . . 113.7 ?
Ca1 O5 H5D . . 137.2 ?
H5C O5 H5D . . 108.9 ?
C1 N1 N2 . . 119.3(5) ?
C1 N1 H1 . . 120.4 ?
N2 N1 H1 . . 120.3 ?
C2 N2 N1 . . 115.2(5) ?
C1 N3 H3A . . 119.7 ?
C1 N3 H3B . . 120.2 ?
H3A N3 H3B . . 120.0 ?
N3 C1 N1 . . 117.5(5) ?
N3 C1 S2 . . 123.7(4) ?
N1 C1 S2 . . 118.8(5) ?
N2 C2 C3 . . 119.1(6) ?
N2 C2 H2 . . 120.5 ?
C3 C2 H2 . . 120.5 ?
C8 C3 C4 . . 117.7(5) ?
C8 C3 C2 . . 119.9(5) ?
C4 C3 C2 . . 122.3(5) ?
C5 C4 C3 . . 120.7(5) ?
C5 C4 S1 . . 117.3(4) ?
C3 C4 S1 . . 121.9(4) ?
C4 C5 C6 . . 120.9(6) ?
C4 C5 H5 . . 119.5 ?
C6 C5 H5 . . 119.5 ?
C5 C6 C7 . . 119.1(6) ?
C5 C6 H6 . . 120.4 ?
C7 C6 H6 . . 120.4 ?
C8 C7 C6 . . 119.9(6) ?
C8 C7 H7 . . 120.1 ?
C6 C7 H7 . . 120.1 ?
C7 C8 C3 . . 121.6(6) ?
C7 C8 H8 . . 119.2 ?
C3 C8 H8 . . 119.2 ?

loop_
_geom_bond_atom_site_label_1
_geom_bond_atom_site_label_2
_geom_bond_site_symmetry_2
_geom_bond_distance
_geom_bond_publ_flag
Ca1 O4 2_666 2.310(4) ?
Ca1 O4 . 2.310(4) y
Ca1 O5 . 2.313(6) y
Ca1 O5 2_666 2.313(6) ?
Ca1 O1 . 2.362(4) y
Ca1 O1 2_666 2.362(4) ?
S1 O3 . 1.446(5) ?
S1 O2 . 1.455(4) ?
S1 O1 . 1.459(4) ?
S1 C4 . 1.781(6) ?
S2 C1 . 1.698(6) ?
O4 H4C . 0.8497 ?
O4 H4D . 0.8503 ?
O5 H5C . 0.8504 ?
O5 H5D . 0.8499 ?
N1 C1 . 1.351(7) ?
N1 N2 . 1.372(7) ?
N1 H1 . 0.8600 ?
N2 C2 . 1.286(7) ?
N3 C1 . 1.318(8) ?
N3 H3A . 0.8599 ?
N3 H3B . 0.8599 ?
C2 C3 . 1.484(8) ?
C2 H2 . 0.9300 ?
C3 C8 . 1.403(8) ?
C3 C4 . 1.410(8) ?
C4 C5 . 1.380(9) ?
C5 C6 . 1.389(9) ?
C5 H5 . 0.9300 ?
C6 C7 . 1.405(10) ?
C6 H6 . 0.9300 ?
C7 C8 . 1.378(9) ?
C7 H7 . 0.9300 ?
C8 H8 . 0.9300 ?

loop_
_geom_hbond_atom_site_label_D
_geom_hbond_atom_site_label_H
_geom_hbond_atom_site_label_A
_geom_hbond_site_symmetry_A
_geom_hbond_distance_DH
_geom_hbond_distance_HA
_geom_hbond_distance_DA
_geom_hbond_angle_DHA
N3 H3A N2 . 0.86 2.28 2.636(7) 105
O5 H5C O2 2_666 0.85 2.07 2.840(9) 150
N1 H1 S2 2_757 0.86 2.60 3.441(6) 166
N3 H3B O2 1_546 0.86 2.34 3.035(7) 138
O4 H4C S2 1_564 0.85 2.42 3.261(6) 173
O4 H4D O3 2_766 0.85 1.87 2.712(8) 171
O5 H5D S2 2_757 0.85 2.42 3.197(8) 152

loop_
_geom_torsion_atom_site_label_1
_geom_torsion_atom_site_label_2
_geom_torsion_atom_site_label_3
_geom_torsion_atom_site_label_4
_geom_torsion_site_symmetry_1
_geom_torsion_site_symmetry_2
_geom_torsion_site_symmetry_3
_geom_torsion_site_symmetry_4
_geom_torsion
_geom_torsion_publ_flag
O3 S1 O1 Ca1 . . . . -98.8(4) ?
O2 S1 O1 Ca1 . . . . 30.3(5) ?
C4 S1 O1 Ca1 . . . . 145.9(3) ?
O4 Ca1 O1 S1 2_666 . . . -131.7(4) ?
O4 Ca1 O1 S1 . . . . 48.3(4) ?
O5 Ca1 O1 S1 . . . . 137.3(4) ?
O5 Ca1 O1 S1 2_666 . . . -42.7(4) ?
O1 Ca1 O1 S1 2_666 . . . 61(12) ?
C1 N1 N2 C2 . . . . -175.4(5) ?
N2 N1 C1 N3 . . . . -6.2(8) ?
N2 N1 C1 S2 . . . . 176.3(4) ?
N1 N2 C2 C3 . . . . 179.4(5) ?
N2 C2 C3 C8 . . . . 4.4(8) ?
N2 C2 C3 C4 . . . . -174.4(5) ?
C8 C3 C4 C5 . . . . 1.1(8) ?
C2 C3 C4 C5 . . . . 180.0(5) ?
C8 C3 C4 S1 . . . . 177.3(4) ?
C2 C3 C4 S1 . . . . -3.8(7) ?
O3 S1 C4 C5 . . . . 115.4(5) ?
O2 S1 C4 C5 . . . . -5.2(5) ?
O1 S1 C4 C5 . . . . -125.1(5) ?
O3 S1 C4 C3 . . . . -61.0(5) ?
O2 S1 C4 C3 . . . . 178.4(4) ?
O1 S1 C4 C3 . . . . 58.5(5) ?
C3 C4 C5 C6 . . . . -1.1(9) ?
S1 C4 C5 C6 . . . . -177.5(4) ?
C4 C5 C6 C7 . . . . 0.9(9) ?
C5 C6 C7 C8 . . . . -0.8(9) ?
C6 C7 C8 C3 . . . . 0.9(9) ?
C4 C3 C8 C7 . . . . -1.0(8) ?
C2 C3 C8 C7 . . . . -179.9(5) ?
